data_4072615
loop_
_publ_author_name
'Hahn, F. Ekkehardt'
'Jahnke, Mareike C.'
'Pape, Tania'

_publ_section_title
;
 Synthesis of Pincer-Type Bis(benzimidazolin-2-ylidene) Palladium
 Complexes and Their Application in C&#x2212;C Coupling Reactions
;
_journal_issue 1
_journal_name_full Organometallics
_journal_page_first 150
_journal_paper_doi 10.1021/om060882w
_journal_volume 26
_journal_year 2007
_chemical_formula_sum 'C30 H38 Br3 N4 O'
_chemical_formula_weight 710.37
_chemical_name_systematic
; 
 ? 
;
_space_group_IT_number 12
_symmetry_cell_setting monoclinic
_symmetry_space_group_name_Hall '-C 2y'
_symmetry_space_group_name_H-M 'C 1 2/m 1'
_atom_sites_solution_hydrogens geom
_atom_sites_solution_primary direct
_atom_sites_solution_secondary difmap
_audit_creation_method SHELXL-97
_cell_angle_alpha 90.00
_cell_angle_beta 94.768(3)
_cell_angle_gamma 90.00
_cell_formula_units_Z 4
_cell_length_a 19.590(3)
_cell_length_b 20.710(3)
_cell_length_c 7.1575(10)
_cell_measurement_reflns_used 900
_cell_measurement_temperature 123(2)
_cell_measurement_theta_max 22.5
_cell_measurement_theta_min 1
_cell_volume 2893.8(7)
_computing_cell_refinement 'SAINT (Bruker AXS, 2000)'
_computing_data_collection 'SMART (Bruker AXS, 2000)'
_computing_data_reduction 'SAINT,SADABS (Bruker AXS, 2000)'
_computing_molecular_graphics
;
ORTEP3,L.J. Farrugia, J. Appl. Cryst. (1997) 30, 565
;
_computing_structure_refinement 'SHELXL-97 (Sheldrick, 1997)'
_computing_structure_solution 'SHELXS-97 (Sheldrick, 1990)'
_diffrn_ambient_temperature 123(2)
_diffrn_detector_area_resol_mean 80
_diffrn_measured_fraction_theta_full 0.995
_diffrn_measured_fraction_theta_max 0.995
_diffrn_measurement_device_type 'CCD area detector'
_diffrn_measurement_method 'Omega and Phi scans'
_diffrn_radiation_monochromator graphite
_diffrn_radiation_source 'rotating anode'
_diffrn_radiation_type MoK\a
_diffrn_radiation_wavelength 0.71073
_diffrn_reflns_av_R_equivalents 0.0652
_diffrn_reflns_av_sigmaI/netI 0.0482
_diffrn_reflns_limit_h_max 23
_diffrn_reflns_limit_h_min -23
_diffrn_reflns_limit_k_max 24
_diffrn_reflns_limit_k_min -24
_diffrn_reflns_limit_l_max 8
_diffrn_reflns_limit_l_min -8
_diffrn_reflns_number 11741
_diffrn_reflns_theta_full 25.00
_diffrn_reflns_theta_max 25.00
_diffrn_reflns_theta_min 2.09
_exptl_absorpt_coefficient_mu 4.213
_exptl_absorpt_correction_T_max 0.8496
_exptl_absorpt_correction_T_min 0.6104
_exptl_absorpt_correction_type multi-scan
_exptl_absorpt_process_details
; 
 Corrections were done with the SADABS program, utilizing the none merged
 raw data obtained from the integration process. Integration and final cell
 refinement were done with SAINT.

 SADABS reports ratio of Tmin/Tmax = 0.712072   

;
_exptl_crystal_colour colourless
_exptl_crystal_density_diffrn 1.631
_exptl_crystal_density_method 'not measured'
_exptl_crystal_description 'transparent plates'
_exptl_crystal_F_000 1436
_exptl_crystal_size_max 0.13
_exptl_crystal_size_mid 0.13
_exptl_crystal_size_min 0.04
_refine_diff_density_max 1.221
_refine_diff_density_min -0.588
_refine_diff_density_rms 0.090
_refine_ls_extinction_method none
_refine_ls_goodness_of_fit_ref 1.057
_refine_ls_hydrogen_treatment noref
_refine_ls_matrix_type full
_refine_ls_number_parameters 183
_refine_ls_number_reflns 2625
_refine_ls_number_restraints 0
_refine_ls_restrained_S_all 1.057
_refine_ls_R_factor_all 0.0486
_refine_ls_R_factor_gt 0.0374
_refine_ls_shift/su_max 0.000
_refine_ls_shift/su_mean 0.000
_refine_ls_structure_factor_coef Fsqd
_refine_ls_weighting_details 'calc w=1/[\s^2^(Fo^2^)+(0.0432P)^2^+0.0000P] where P=(Fo^2^+2Fc^2^)/3'
_refine_ls_weighting_scheme calc
_refine_ls_wR_factor_gt 0.0850
_refine_ls_wR_factor_ref 0.0886
_reflns_number_gt 2183
_reflns_number_total 2625
_reflns_threshold_expression >2sigma(I)
_cod_data_source_file om060882wsi20060926_010434.cif
_cod_data_source_block sad
_cod_original_sg_symbol_H-M C2/m
_cod_database_code 4072615

loop_
_symmetry_equiv_pos_as_xyz
'x, y, z'
'-x, y, -z'
'x+1/2, y+1/2, z'
'-x+1/2, y+1/2, -z'
'-x, -y, -z'
'x, -y, z'
'-x+1/2, -y+1/2, -z'
'x+1/2, -y+1/2, z'

loop_
_atom_site_label
_atom_site_type_symbol
_atom_site_fract_x
_atom_site_fract_y
_atom_site_fract_z
_atom_site_U_iso_or_equiv
_atom_site_adp_type
_atom_site_occupancy
_atom_site_symmetry_multiplicity
_atom_site_calc_flag
_atom_site_refinement_flags
_atom_site_disorder_assembly
_atom_site_disorder_group
C1 C 0.26050(17) 0.38107(17) 0.6803(5) 0.0227(8) Uani 1 1 d . A .
H1 H 0.2625 0.4260 0.6552 0.027 Uiso 1 1 calc R . .
C2 C 0.22163(18) 0.28477(17) 0.7510(5) 0.0211(8) Uani 1 1 d . . .
C3 C 0.29005(18) 0.27908(17) 0.7157(5) 0.0209(8) Uani 1 1 d . A .
C4 C 0.32255(19) 0.21986(17) 0.7196(5) 0.0250(8) Uani 1 1 d . . .
H4 H 0.3693 0.2158 0.6957 0.030 Uiso 1 1 calc R . .
C5 C 0.2838(2) 0.16690(18) 0.7599(5) 0.0299(9) Uani 1 1 d . . .
H5 H 0.3043 0.1253 0.7628 0.036 Uiso 1 1 calc R . .
C6 C 0.2153(2) 0.17265(18) 0.7965(6) 0.0291(9) Uani 1 1 d . . .
H6 H 0.1905 0.1350 0.8248 0.035 Uiso 1 1 calc R . .
C7 C 0.18270(19) 0.23183(17) 0.7926(5) 0.0250(8) Uani 1 1 d . . .
H7 H 0.1360 0.2359 0.8171 0.030 Uiso 1 1 calc R . .
C8 C 0.13732(18) 0.37740(16) 0.7521(6) 0.0244(8) Uani 1 1 d . . .
H8A H 0.1324 0.3829 0.8877 0.029 Uiso 1 1 calc R . .
H8B H 0.1016 0.3467 0.7021 0.029 Uiso 1 1 calc R . .
C9 C 0.12551(17) 0.44148(16) 0.6559(5) 0.0200(8) Uani 1 1 d . . .
C10 C 0.1428(2) 0.5000 0.7407(7) 0.0185(11) Uani 1 2 d S . .
C11 C 0.09204(17) 0.44247(17) 0.4773(5) 0.0233(8) Uani 1 1 d . . .
H11 H 0.0796 0.4029 0.4167 0.028 Uiso 1 1 calc R . .
C12 C 0.0765(2) 0.5000 0.3860(8) 0.0251(12) Uani 1 2 d S . .
H12 H 0.0554 0.5000 0.2616 0.030 Uiso 1 2 calc SR . .
C13 C 0.38112(17) 0.35871(18) 0.6272(6) 0.0272(9) Uani 1 1 d . A .
H13A H 0.3778 0.3961 0.5407 0.033 Uiso 1 1 calc R . .
H13B H 0.4016 0.3223 0.5619 0.033 Uiso 1 1 calc R . .
C14 C 0.4270(2) 0.3760(2) 0.7995(7) 0.0418(11) Uani 1 1 d . . .
H14A H 0.4372 0.3373 0.8781 0.050 Uiso 0.490(10) 1 calc PR A 1
H14B H 0.4048 0.4087 0.8751 0.050 Uiso 0.490(10) 1 calc PR A 1
H14C H 0.4738 0.3837 0.7619 0.050 Uiso 0.510(10) 1 calc PR A 2
H14D H 0.4292 0.3386 0.8860 0.050 Uiso 0.510(10) 1 calc PR A 2
C15 C 0.4968(5) 0.4048(5) 0.7234(15) 0.047(3) Uani 0.490(10) 1 d P A 1
H15A H 0.5186 0.3714 0.6514 0.071 Uiso 0.490(10) 1 calc PR A 1
H15B H 0.5282 0.4180 0.8301 0.071 Uiso 0.490(10) 1 calc PR A 1
H15C H 0.4856 0.4422 0.6427 0.071 Uiso 0.490(10) 1 calc PR A 1
C15A C 0.4042(5) 0.4352(4) 0.9047(15) 0.050(3) Uani 0.510(10) 1 d P A 2
H15D H 0.4083 0.4737 0.8269 0.075 Uiso 0.510(10) 1 calc PR A 2
H15E H 0.4334 0.4401 1.0219 0.075 Uiso 0.510(10) 1 calc PR A 2
H15F H 0.3565 0.4298 0.9330 0.075 Uiso 0.510(10) 1 calc PR A 2
N1 N 0.20500(14) 0.34978(13) 0.7274(4) 0.0188(6) Uani 1 1 d . . .
N2 N 0.31234(14) 0.34059(14) 0.6735(4) 0.0209(7) Uani 1 1 d . . .
Br2 Br 0.19382(3) 0.5000 0.98061(7) 0.02327(16) Uani 1 2 d S . .
Br1 Br 0.29867(3) 0.5000 0.37103(8) 0.02659(16) Uani 1 2 d S . .
Br3 Br 0.5000 0.22547(3) 0.5000 0.0528(2) Uani 1 2 d S . .
O50 O 0.0000 0.3062(9) 0.0000 0.263(7) Uiso 1 2 d S . .
C50 C 0.0209(5) 0.3602(5) 0.0997(15) 0.139(3) Uiso 1 1 d . . .

loop_
_atom_site_aniso_label
_atom_site_aniso_U_11
_atom_site_aniso_U_22
_atom_site_aniso_U_33
_atom_site_aniso_U_23
_atom_site_aniso_U_13
_atom_site_aniso_U_12
C1 0.026(2) 0.0172(18) 0.025(2) -0.0016(16) 0.0009(16) 0.0022(15)
C2 0.0258(19) 0.0164(18) 0.0206(19) -0.0010(15) -0.0007(16) 0.0016(15)
C3 0.0282(19) 0.0159(18) 0.0179(18) -0.0004(15) -0.0018(15) 0.0024(15)
C4 0.031(2) 0.0190(19) 0.024(2) -0.0004(17) -0.0026(16) 0.0047(16)
C5 0.046(3) 0.020(2) 0.023(2) -0.0014(17) -0.0009(19) 0.0105(18)
C6 0.049(3) 0.0139(19) 0.025(2) 0.0004(16) 0.0034(18) -0.0015(17)
C7 0.033(2) 0.0170(19) 0.026(2) -0.0023(16) 0.0056(16) -0.0020(16)
C8 0.0219(19) 0.0157(18) 0.036(2) 0.0020(17) 0.0073(17) 0.0027(15)
C9 0.0133(17) 0.0150(18) 0.032(2) -0.0026(16) 0.0068(16) 0.0001(14)
C10 0.013(2) 0.022(3) 0.021(3) 0.000 0.002(2) 0.000
C11 0.0174(18) 0.0196(19) 0.033(2) -0.0071(17) 0.0023(16) -0.0016(15)
C12 0.021(3) 0.028(3) 0.026(3) 0.000 -0.003(2) 0.000
C13 0.0192(19) 0.024(2) 0.039(2) -0.0041(18) 0.0045(17) 0.0004(16)
C14 0.027(2) 0.039(3) 0.056(3) -0.006(2) -0.011(2) 0.0013(19)
C15 0.037(5) 0.055(7) 0.050(6) -0.002(5) 0.002(4) -0.013(5)
C15A 0.035(5) 0.043(6) 0.070(7) -0.009(5) -0.003(5) -0.013(4)
N1 0.0218(15) 0.0131(14) 0.0215(16) -0.0005(13) 0.0019(12) -0.0006(12)
N2 0.0214(15) 0.0154(15) 0.0257(17) -0.0015(13) 0.0010(13) 0.0026(12)
Br2 0.0279(3) 0.0181(3) 0.0234(3) 0.000 0.0000(2) 0.000
Br1 0.0354(3) 0.0160(3) 0.0282(3) 0.000 0.0018(2) 0.000
Br3 0.0186(3) 0.0211(3) 0.1194(7) 0.000 0.0098(3) 0.000

loop_
_atom_type_symbol
_atom_type_description
_atom_type_scat_dispersion_real
_atom_type_scat_dispersion_imag
_atom_type_scat_source
C C 0.0033 0.0016 'International Tables Vol C Tables 4.2.6.8 and 6.1.1.4'
H H 0.0000 0.0000 'International Tables Vol C Tables 4.2.6.8 and 6.1.1.4'
N N 0.0061 0.0033 'International Tables Vol C Tables 4.2.6.8 and 6.1.1.4'
Br Br -0.2901 2.4595 'International Tables Vol C Tables 4.2.6.8 and 6.1.1.4'
O O 0.0106 0.0060 'International Tables Vol C Tables 4.2.6.8 and 6.1.1.4'

loop_
_geom_angle_atom_site_label_1
_geom_angle_atom_site_label_2
_geom_angle_atom_site_label_3
_geom_angle
_geom_angle_site_symmetry_1
_geom_angle_site_symmetry_3
N2 C1 N1 110.3(3) . .
C7 C2 C3 122.0(3) . .
C7 C2 N1 131.7(3) . .
C3 C2 N1 106.2(3) . .
C4 C3 N2 131.8(3) . .
C4 C3 C2 121.4(3) . .
N2 C3 C2 106.7(3) . .
C5 C4 C3 116.7(4) . .
C4 C5 C6 121.8(3) . .
C7 C6 C5 121.6(4) . .
C6 C7 C2 116.5(3) . .
N1 C8 C9 113.3(3) . .
C10 C9 C11 118.1(3) . .
C10 C9 C8 123.3(3) . .
C11 C9 C8 118.5(3) . .
C9 C10 C9 122.1(5) . 6_565
C9 C10 Br2 118.9(2) . .
C9 C10 Br2 118.9(2) 6_565 .
C12 C11 C9 121.2(4) . .
C11 C12 C11 119.3(5) . 6_565
N2 C13 C14 111.9(3) . .
C13 C14 C15A 114.6(5) . .
C13 C14 C15 105.9(5) . .
C15A C14 C15 99.1(6) . .
C1 N1 C2 108.2(3) . .
C1 N1 C8 127.2(3) . .
C2 N1 C8 124.5(3) . .
C1 N2 C3 108.5(3) . .
C1 N2 C13 124.8(3) . .
C3 N2 C13 126.7(3) . .

loop_
_geom_bond_atom_site_label_1
_geom_bond_atom_site_label_2
_geom_bond_distance
_geom_bond_site_symmetry_2
C1 N2 1.321(4) .
C1 N1 1.333(4) .
C2 C7 1.382(5) .
C2 C3 1.389(5) .
C2 N1 1.392(4) .
C3 C4 1.381(5) .
C3 N2 1.388(5) .
C4 C5 1.378(5) .
C5 C6 1.393(6) .
C6 C7 1.381(5) .
C8 N1 1.468(4) .
C8 C9 1.504(5) .
C9 C10 1.385(4) .
C9 C11 1.387(5) .
C10 C9 1.385(4) 6_565
C10 Br2 1.914(5) .
C11 C12 1.380(5) .
C12 C11 1.380(5) 6_565
C13 N2 1.463(4) .
C13 C14 1.507(6) .
C14 C15A 1.526(10) .
C14 C15 1.627(10) .
O50 C50 1.371(14) .
